data_2229576
loop_
_publ_author_name
'Choi, Hong Dae'
'Seo, Pil Ja'
'Son, Byeng Wha'
'Lee, Uk'

_publ_section_title
;
 5-Chloro-3-cyclohexylsulfonyl-2-methyl-1-benzofuran
;
_journal_coeditor_code BH2340
_journal_issue 4
_journal_name_full 'Acta Crystallographica Section E'
_journal_page_first o828
_journal_paper_doi 10.1107/S1600536811008270
_journal_volume 67
_journal_year 2011
_chemical_formula_iupac 'C15 H17 Cl O3 S'
_chemical_formula_moiety 'C15 H17 Cl O3 S'
_chemical_formula_sum 'C15 H17 Cl O3 S'
_chemical_formula_weight 312.80
_chemical_melting_point 440
_chemical_name_systematic
;
5-Chloro-3-cyclohexylsulfonyl-2-methyl-1-benzofuran
;
_space_group_IT_number 14
_symmetry_cell_setting monoclinic
_symmetry_space_group_name_Hall '-P 2ybc'
_symmetry_space_group_name_H-M 'P 1 21/c 1'
_atom_sites_solution_hydrogens difmap
_atom_sites_solution_primary direct
_atom_sites_solution_secondary difmap
_cell_angle_alpha 90.00
_cell_angle_beta 107.5660(10)
_cell_angle_gamma 90.00
_cell_formula_units_Z 4
_cell_length_a 14.3135(2)
_cell_length_b 9.2829(2)
_cell_length_c 11.3433(2)
_cell_measurement_reflns_used 5109
_cell_measurement_temperature 173(2)
_cell_measurement_theta_max 27.49
_cell_measurement_theta_min 2.65
_cell_volume 1436.91(5)
_computing_cell_refinement '<i>SAINT</i> (Bruker, 2009)'
_computing_data_collection '<i>APEX2</i> (Bruker, 2009)'
_computing_data_reduction '<i>SAINT</i> (Bruker, 2009)'
_computing_molecular_graphics '<i>ORTEP-3</i> (Farrugia, 1997) and <i>DIAMOND</i> (Brandenburg, 1998)'
_computing_publication_material '<i>SHELXL97</i> (Sheldrick, 2008)'
_computing_structure_refinement '<i>SHELXL97</i> (Sheldrick, 2008)'
_computing_structure_solution '<i>SHELXS97</i> (Sheldrick, 2008)'
_diffrn_ambient_temperature 173(2)
_diffrn_detector_area_resol_mean 10.0
_diffrn_measured_fraction_theta_full 0.998
_diffrn_measured_fraction_theta_max 0.998
_diffrn_measurement_device_type 'Bruker SMART APEXII CCD'
_diffrn_measurement_method '\f and \w'
_diffrn_radiation_monochromator 'graphite multilayer'
_diffrn_radiation_source 'rotating anode'
_diffrn_radiation_type MoK\a
_diffrn_radiation_wavelength 0.71073
_diffrn_reflns_av_R_equivalents 0.0273
_diffrn_reflns_av_sigmaI/netI 0.0226
_diffrn_reflns_limit_h_max 18
_diffrn_reflns_limit_h_min -18
_diffrn_reflns_limit_k_max 10
_diffrn_reflns_limit_k_min -12
_diffrn_reflns_limit_l_max 14
_diffrn_reflns_limit_l_min -14
_diffrn_reflns_number 13251
_diffrn_reflns_theta_full 27.49
_diffrn_reflns_theta_max 27.49
_diffrn_reflns_theta_min 1.49
_diffrn_standards_number 0
_exptl_absorpt_coefficient_mu 0.415
_exptl_absorpt_correction_T_max 0.9542
_exptl_absorpt_correction_T_min 0.8905
_exptl_absorpt_correction_type multi-scan
_exptl_absorpt_process_details '(SADABS; Bruker, 2009)'
_exptl_crystal_colour colourless
_exptl_crystal_density_diffrn 1.446
_exptl_crystal_density_method 'not measured'
_exptl_crystal_description block
_exptl_crystal_F_000 656
_exptl_crystal_size_max 0.29
_exptl_crystal_size_mid 0.18
_exptl_crystal_size_min 0.11
_refine_diff_density_max 0.487
_refine_diff_density_min -0.365
_refine_ls_extinction_method none
_refine_ls_goodness_of_fit_ref 1.065
_refine_ls_hydrogen_treatment constr
_refine_ls_matrix_type full
_refine_ls_number_constraints 0
_refine_ls_number_parameters 182
_refine_ls_number_reflns 3287
_refine_ls_number_restraints 0
_refine_ls_restrained_S_all 1.065
_refine_ls_R_factor_all 0.0394
_refine_ls_R_factor_gt 0.0341
_refine_ls_shift/su_max 0.001
_refine_ls_shift/su_mean 0.000
_refine_ls_structure_factor_coef Fsqd
_refine_ls_weighting_details 'calc w=1/[\s^2^(Fo^2^)+(0.0479P)^2^+0.5583P] where P=(Fo^2^+2Fc^2^)/3'
_refine_ls_weighting_scheme calc
_refine_ls_wR_factor_gt 0.0894
_refine_ls_wR_factor_ref 0.0930
_reflns_number_gt 2856
_reflns_number_total 3287
_reflns_threshold_expression I>2\s(I)
_cod_data_source_file bh2340.cif
_cod_data_source_block I
_cod_original_cell_volume 1436.91(4)
_cod_original_sg_symbol_H-M 'P 21/c'
_cod_database_code 2229576
_cod_database_fobs_code 2229576

loop_
_symmetry_equiv_pos_as_xyz
'x, y, z'
'-x, y+1/2, -z+1/2'
'-x, -y, -z'
'x, -y-1/2, z-1/2'

loop_
_atom_site_type_symbol
_atom_site_label
_atom_site_fract_x
_atom_site_fract_y
_atom_site_fract_z
_atom_site_U_iso_or_equiv
_atom_site_adp_type
_atom_site_calc_flag
_atom_site_refinement_flags
_atom_site_occupancy
_atom_site_disorder_assembly
_atom_site_disorder_group
S S 0.31521(3) 0.72877(4) 0.40822(3) 0.02105(11) Uani d . 1 . .
Cl Cl 0.18841(3) 0.20832(5) 0.64837(4) 0.03919(13) Uani d . 1 . .
O O2 0.28307(9) 0.73602(12) 0.51704(10) 0.0298(3) Uani d . 1 . .
O O1 0.43749(7) 0.36827(12) 0.34930(10) 0.0255(2) Uani d . 1 . .
O O3 0.38824(8) 0.82960(12) 0.39699(11) 0.0320(3) Uani d . 1 . .
C C1 0.35822(10) 0.55463(15) 0.40040(13) 0.0208(3) Uani d . 1 . .
C C2 0.33118(10) 0.42681(15) 0.45538(13) 0.0209(3) Uani d . 1 . .
C C3 0.27018(10) 0.39605(17) 0.52741(14) 0.0242(3) Uani d . 1 . .
H H3 0.2347 0.4694 0.5537 0.029 Uiso calc R 1 . .
C C4 0.26403(11) 0.25316(18) 0.55855(15) 0.0266(3) Uani d . 1 . .
C C5 0.31494(11) 0.14251(17) 0.52184(15) 0.0294(3) Uani d . 1 . .
H H5 0.3075 0.0459 0.5452 0.035 Uiso calc R 1 . .
C C6 0.37639(11) 0.17320(17) 0.45146(15) 0.0284(3) Uani d . 1 . .
H H6 0.4125 0.1000 0.4260 0.034 Uiso calc R 1 . .
C C7 0.38230(10) 0.31567(16) 0.42022(14) 0.0230(3) Uani d . 1 . .
C C8 0.42122(10) 0.51346(16) 0.33784(13) 0.0226(3) Uani d . 1 . .
C C9 0.47360(11) 0.59044(18) 0.26251(15) 0.0292(3) Uani d . 1 . .
H H9A 0.4262 0.6427 0.1956 0.044 Uiso calc R 1 . .
H H9B 0.5091 0.5208 0.2272 0.044 Uiso calc R 1 . .
H H9C 0.5201 0.6588 0.3148 0.044 Uiso calc R 1 . .
C C10 0.21039(10) 0.74609(15) 0.27476(13) 0.0208(3) Uani d . 1 . .
H H10 0.2316 0.7276 0.1998 0.025 Uiso calc R 1 . .
C C11 0.13094(11) 0.63719(17) 0.27601(15) 0.0285(3) Uani d . 1 . .
H H11A 0.1104 0.6511 0.3511 0.034 Uiso calc R 1 . .
H H11B 0.1570 0.5382 0.2778 0.034 Uiso calc R 1 . .
C C12 0.04281(12) 0.6570(2) 0.16061(17) 0.0362(4) Uani d . 1 . .
H H12A 0.0626 0.6364 0.0859 0.043 Uiso calc R 1 . .
H H12B -0.0094 0.5880 0.1628 0.043 Uiso calc R 1 . .
C C13 0.00340(12) 0.8095(2) 0.15363(18) 0.0367(4) Uani d . 1 . .
H H13A -0.0523 0.8209 0.0773 0.044 Uiso calc R 1 . .
H H13B -0.0209 0.8278 0.2253 0.044 Uiso calc R 1 . .
C C14 0.08265(12) 0.91795(19) 0.15367(16) 0.0338(4) Uani d . 1 . .
H H14A 0.0561 1.0166 0.1522 0.041 Uiso calc R 1 . .
H H14B 0.1027 0.9049 0.0781 0.041 Uiso calc R 1 . .
C C15 0.17212(11) 0.90049(16) 0.26764(15) 0.0274(3) Uani d . 1 . .
H H15A 0.2241 0.9684 0.2627 0.033 Uiso calc R 1 . .
H H15B 0.1539 0.9231 0.3431 0.033 Uiso calc R 1 . .

loop_
_atom_site_aniso_label
_atom_site_aniso_U_11
_atom_site_aniso_U_22
_atom_site_aniso_U_33
_atom_site_aniso_U_12
_atom_site_aniso_U_13
_atom_site_aniso_U_23
S 0.02279(18) 0.01684(18) 0.02228(19) 0.00067(12) 0.00493(14) -0.00147(13)
Cl 0.0382(2) 0.0426(3) 0.0397(3) -0.00341(17) 0.01619(19) 0.01558(19)
O2 0.0390(6) 0.0287(6) 0.0215(5) 0.0062(5) 0.0088(5) -0.0033(4)
O1 0.0275(5) 0.0225(5) 0.0282(6) 0.0036(4) 0.0111(4) -0.0011(4)
O3 0.0265(5) 0.0208(5) 0.0445(7) -0.0038(4) 0.0044(5) 0.0007(5)
C1 0.0219(6) 0.0188(7) 0.0213(7) 0.0000(5) 0.0057(5) 0.0003(5)
C2 0.0213(6) 0.0183(7) 0.0206(7) 0.0006(5) 0.0027(5) 0.0004(5)
C3 0.0239(7) 0.0243(7) 0.0241(7) 0.0019(6) 0.0068(6) 0.0015(6)
C4 0.0235(7) 0.0300(8) 0.0246(7) -0.0025(6) 0.0047(6) 0.0063(6)
C5 0.0329(8) 0.0203(7) 0.0302(8) -0.0011(6) 0.0025(6) 0.0050(6)
C6 0.0305(8) 0.0197(7) 0.0318(8) 0.0037(6) 0.0045(6) -0.0012(6)
C7 0.0226(7) 0.0221(7) 0.0227(7) 0.0011(5) 0.0045(5) -0.0011(6)
C8 0.0220(6) 0.0221(7) 0.0220(7) -0.0001(5) 0.0039(5) -0.0005(6)
C9 0.0282(7) 0.0339(9) 0.0274(8) -0.0029(6) 0.0114(6) 0.0012(7)
C10 0.0214(7) 0.0206(7) 0.0196(7) 0.0007(5) 0.0052(5) 0.0002(5)
C11 0.0274(7) 0.0225(7) 0.0326(8) -0.0035(6) 0.0047(6) 0.0011(6)
C12 0.0282(8) 0.0351(9) 0.0387(10) -0.0083(7) 0.0000(7) -0.0002(8)
C13 0.0231(8) 0.0417(10) 0.0403(10) 0.0006(7) 0.0022(7) 0.0053(8)
C14 0.0286(8) 0.0321(9) 0.0363(9) 0.0039(6) 0.0030(7) 0.0096(7)
C15 0.0264(7) 0.0211(7) 0.0319(8) 0.0014(6) 0.0046(6) 0.0030(6)

loop_
_atom_type_symbol
_atom_type_description
_atom_type_scat_dispersion_real
_atom_type_scat_dispersion_imag
_atom_type_scat_source
C C 0.0033 0.0016 'International Tables Vol C Tables 4.2.6.8 and 6.1.1.4'
H H 0.0000 0.0000 'International Tables Vol C Tables 4.2.6.8 and 6.1.1.4'
O O 0.0106 0.0060 'International Tables Vol C Tables 4.2.6.8 and 6.1.1.4'
S S 0.1246 0.1234 'International Tables Vol C Tables 4.2.6.8 and 6.1.1.4'
Cl Cl 0.1484 0.1585 'International Tables Vol C Tables 4.2.6.8 and 6.1.1.4'

loop_
_geom_angle_atom_site_label_1
_geom_angle_atom_site_label_2
_geom_angle_atom_site_label_3
_geom_angle_site_symmetry_1
_geom_angle_site_symmetry_3
_geom_angle
_geom_angle_publ_flag
O3 S O2 . . 118.27(7) ?
O3 S C1 . . 108.80(7) ?
O2 S C1 . . 107.20(7) ?
O3 S C10 . . 108.26(7) ?
O2 S C10 . . 108.50(7) ?
C1 S C10 . . 105.04(7) ?
C8 O1 C7 . . 107.10(11) ?
C8 C1 C2 . . 107.48(13) ?
C8 C1 S . . 126.00(11) ?
C2 C1 S . . 126.49(11) ?
C7 C2 C3 . . 119.53(13) ?
C7 C2 C1 . . 104.62(13) ?
C3 C2 C1 . . 135.84(13) ?
C4 C3 C2 . . 116.49(14) ?
C4 C3 H3 . . 121.8 ?
C2 C3 H3 . . 121.8 ?
C3 C4 C5 . . 123.47(15) ?
C3 C4 Cl . . 118.45(13) ?
C5 C4 Cl . . 118.08(12) ?
C6 C5 C4 . . 120.08(15) ?
C6 C5 H5 . . 120.0 ?
C4 C5 H5 . . 120.0 ?
C7 C6 C5 . . 116.40(14) ?
C7 C6 H6 . . 121.8 ?
C5 C6 H6 . . 121.8 ?
O1 C7 C6 . . 125.55(14) ?
O1 C7 C2 . . 110.42(13) ?
C6 C7 C2 . . 124.03(14) ?
C1 C8 O1 . . 110.38(13) ?
C1 C8 C9 . . 134.19(14) ?
O1 C8 C9 . . 115.43(13) ?
C8 C9 H9A . . 109.5 ?
C8 C9 H9B . . 109.5 ?
H9A C9 H9B . . 109.5 ?
C8 C9 H9C . . 109.5 ?
H9A C9 H9C . . 109.5 ?
H9B C9 H9C . . 109.5 ?
C11 C10 C15 . . 111.46(12) ?
C11 C10 S . . 111.72(10) ?
C15 C10 S . . 108.96(10) ?
C11 C10 H10 . . 108.2 ?
C15 C10 H10 . . 108.2 ?
S C10 H10 . . 108.2 ?
C10 C11 C12 . . 109.68(13) ?
C10 C11 H11A . . 109.7 ?
C12 C11 H11A . . 109.7 ?
C10 C11 H11B . . 109.7 ?
C12 C11 H11B . . 109.7 ?
H11A C11 H11B . . 108.2 ?
C13 C12 C11 . . 110.76(14) ?
C13 C12 H12A . . 109.5 ?
C11 C12 H12A . . 109.5 ?
C13 C12 H12B . . 109.5 ?
C11 C12 H12B . . 109.5 ?
H12A C12 H12B . . 108.1 ?
C14 C13 C12 . . 110.68(14) ?
C14 C13 H13A . . 109.5 ?
C12 C13 H13A . . 109.5 ?
C14 C13 H13B . . 109.5 ?
C12 C13 H13B . . 109.5 ?
H13A C13 H13B . . 108.1 ?
C13 C14 C15 . . 111.43(14) ?
C13 C14 H14A . . 109.3 ?
C15 C14 H14A . . 109.3 ?
C13 C14 H14B . . 109.3 ?
C15 C14 H14B . . 109.3 ?
H14A C14 H14B . . 108.0 ?
C10 C15 C14 . . 109.85(13) ?
C10 C15 H15A . . 109.7 ?
C14 C15 H15A . . 109.7 ?
C10 C15 H15B . . 109.7 ?
C14 C15 H15B . . 109.7 ?
H15A C15 H15B . . 108.2 ?

loop_
_geom_bond_atom_site_label_1
_geom_bond_atom_site_label_2
_geom_bond_site_symmetry_2
_geom_bond_distance
_geom_bond_publ_flag
S O3 . 1.4372(11) ?
S O2 . 1.4431(12) ?
S C1 . 1.7416(15) ?
S C10 . 1.7882(14) ?
Cl C4 . 1.7461(16) ?
O1 C8 . 1.3673(18) ?
O1 C7 . 1.3760(18) ?
C1 C8 . 1.360(2) ?
C1 C2 . 1.447(2) ?
C2 C7 . 1.391(2) ?
C2 C3 . 1.393(2) ?
C3 C4 . 1.382(2) ?
C3 H3 . 0.9500 ?
C4 C5 . 1.394(2) ?
C5 C6 . 1.384(2) ?
C5 H5 . 0.9500 ?
C6 C7 . 1.378(2) ?
C6 H6 . 0.9500 ?
C8 C9 . 1.480(2) ?
C9 H9A . 0.9800 ?
C9 H9B . 0.9800 ?
C9 H9C . 0.9800 ?
C10 C11 . 1.525(2) ?
C10 C15 . 1.528(2) ?
C10 H10 . 1.0000 ?
C11 C12 . 1.530(2) ?
C11 H11A . 0.9900 ?
C11 H11B . 0.9900 ?
C12 C13 . 1.517(3) ?
C12 H12A . 0.9900 ?
C12 H12B . 0.9900 ?
C13 C14 . 1.516(2) ?
C13 H13A . 0.9900 ?
C13 H13B . 0.9900 ?
C14 C15 . 1.529(2) ?
C14 H14A . 0.9900 ?
C14 H14B . 0.9900 ?
C15 H15A . 0.9900 ?
C15 H15B . 0.9900 ?

loop_
_geom_hbond_atom_site_label_D
_geom_hbond_atom_site_label_H
_geom_hbond_atom_site_label_A
_geom_hbond_site_symmetry_A
_geom_hbond_distance_DH
_geom_hbond_distance_HA
_geom_hbond_distance_DA
_geom_hbond_angle_DHA
_geom_hbond_publ_flag
C6 H6 O3 1_545 0.95 2.54 3.2630(19) 133 yes
C10 H10 O2 4_575 1.00 2.42 3.3899(19) 162 yes
C9 H9C Cg 3_666 0.98 2.69 3.577(2) 151 yes

loop_
_geom_torsion_atom_site_label_1
_geom_torsion_atom_site_label_2
_geom_torsion_atom_site_label_3
_geom_torsion_atom_site_label_4
_geom_torsion_site_symmetry_1
_geom_torsion_site_symmetry_2
_geom_torsion_site_symmetry_3
_geom_torsion_site_symmetry_4
_geom_torsion
_geom_torsion_publ_flag
O3 S C1 C8 . . . . -29.39(15) ?
O2 S C1 C8 . . . . -158.38(13) ?
C10 S C1 C8 . . . . 86.33(14) ?
O3 S C1 C2 . . . . 152.86(12) ?
O2 S C1 C2 . . . . 23.87(14) ?
C10 S C1 C2 . . . . -91.41(13) ?
C8 C1 C2 C7 . . . . 0.17(16) ?
S C1 C2 C7 . . . . 178.26(11) ?
C8 C1 C2 C3 . . . . -179.09(16) ?
S C1 C2 C3 . . . . -1.0(2) ?
C7 C2 C3 C4 . . . . -0.6(2) ?
C1 C2 C3 C4 . . . . 178.57(15) ?
C2 C3 C4 C5 . . . . 0.0(2) ?
C2 C3 C4 Cl . . . . -179.83(11) ?
C3 C4 C5 C6 . . . . 0.7(2) ?
Cl C4 C5 C6 . . . . -179.44(12) ?
C4 C5 C6 C7 . . . . -0.8(2) ?
C8 O1 C7 C6 . . . . 178.58(14) ?
C8 O1 C7 C2 . . . . -0.52(16) ?
C5 C6 C7 O1 . . . . -178.78(14) ?
C5 C6 C7 C2 . . . . 0.2(2) ?
C3 C2 C7 O1 . . . . 179.63(12) ?
C1 C2 C7 O1 . . . . 0.21(16) ?
C3 C2 C7 C6 . . . . 0.5(2) ?
C1 C2 C7 C6 . . . . -178.90(14) ?
C2 C1 C8 O1 . . . . -0.51(16) ?
S C1 C8 O1 . . . . -178.61(10) ?
C2 C1 C8 C9 . . . . 179.31(15) ?
S C1 C8 C9 . . . . 1.2(3) ?
C7 O1 C8 C1 . . . . 0.64(16) ?
C7 O1 C8 C9 . . . . -179.21(12) ?
O3 S C10 C11 . . . . 177.11(11) ?
O2 S C10 C11 . . . . -53.37(12) ?
C1 S C10 C11 . . . . 61.01(12) ?
O3 S C10 C15 . . . . -59.29(12) ?
O2 S C10 C15 . . . . 70.23(12) ?
C1 S C10 C15 . . . . -175.40(10) ?
C15 C10 C11 C12 . . . . 57.47(17) ?
S C10 C11 C12 . . . . 179.64(12) ?
C10 C11 C12 C13 . . . . -57.59(19) ?
C11 C12 C13 C14 . . . . 57.6(2) ?
C12 C13 C14 C15 . . . . -56.9(2) ?
C11 C10 C15 C14 . . . . -56.53(17) ?
S C10 C15 C14 . . . . 179.73(11) ?
C13 C14 C15 C10 . . . . 55.92(19) ?

loop_
_cod_related_entry_id
_cod_related_entry_database
_cod_related_entry_code
1 ChemSpider 30656566
